data_4064387
loop_
_publ_author_name
'Tan, Xing'
'Li, Bin'
'Xu, Shansheng'
'Song, Haibin'
'Wang, Baiquan'

_publ_section_title
;
 Trinuclear and Tetranuclear Ruthenium Carbonyl Clusters Derived from
 Indenylphosphines: Cleavage of C&#x2212;H and C&#x2212;P Bonds
;
_journal_issue 8
_journal_name_full Organometallics
_journal_page_first 2308
_journal_paper_doi 10.1021/om200072g
_journal_volume 30
_journal_year 2011
_chemical_formula_sum 'C30 H23 O6 P Ru3'
_chemical_formula_weight 813.66
_chemical_name_systematic
; 
 ? 
;
_space_group_IT_number 2
_symmetry_cell_setting triclinic
_symmetry_space_group_name_Hall '-P 1'
_symmetry_space_group_name_H-M 'P -1'
_atom_sites_solution_hydrogens geom
_atom_sites_solution_primary direct
_atom_sites_solution_secondary difmap
_audit_creation_method SHELXL-97
_cell_angle_alpha 86.84(3)
_cell_angle_beta 79.00(3)
_cell_angle_gamma 66.39(3)
_cell_formula_units_Z 2
_cell_length_a 9.6491(19)
_cell_length_b 9.951(2)
_cell_length_c 15.950(3)
_cell_measurement_reflns_used 4520
_cell_measurement_temperature 113(2)
_cell_measurement_theta_max 27.868
_cell_measurement_theta_min 2.344
_cell_volume 1377.1(6)
_computing_cell_refinement crystalclear
_computing_data_collection 'crystalclear(Rigaku/MSC Inc., 2005)'
_computing_data_reduction crystalclear
_computing_molecular_graphics 'Bruker SHELXTL'
_computing_publication_material 'Bruker SHELXTL'
_computing_structure_refinement 'SHELXL-97 (Sheldrick, 1997)'
_computing_structure_solution 'SHELXS-97 (Sheldrick, 1990)'
_diffrn_ambient_temperature 113(2)
_diffrn_detector_area_resol_mean 7.31
_diffrn_measured_fraction_theta_full 0.992
_diffrn_measured_fraction_theta_max 0.992
_diffrn_measurement_device_type 'rigaku saturn CCD area detector'
_diffrn_measurement_method '\w and \f scans'
_diffrn_radiation_monochromator confocal
_diffrn_radiation_source 'rotating anode'
_diffrn_radiation_type MoK\a
_diffrn_radiation_wavelength 0.71073
_diffrn_reflns_av_R_equivalents 0.0245
_diffrn_reflns_av_sigmaI/netI 0.0315
_diffrn_reflns_limit_h_max 11
_diffrn_reflns_limit_h_min -11
_diffrn_reflns_limit_k_max 11
_diffrn_reflns_limit_k_min -11
_diffrn_reflns_limit_l_max 18
_diffrn_reflns_limit_l_min -18
_diffrn_reflns_number 11254
_diffrn_reflns_theta_full 25.02
_diffrn_reflns_theta_max 25.02
_diffrn_reflns_theta_min 2.34
_diffrn_standards_decay_% 0
_diffrn_standards_interval_count 0
_diffrn_standards_interval_time 0
_diffrn_standards_number 0
_exptl_absorpt_coefficient_mu 1.726
_exptl_absorpt_correction_T_max 0.8196
_exptl_absorpt_correction_T_min 0.7464
_exptl_absorpt_correction_type multi-scan
_exptl_absorpt_process_details crystalclear
_exptl_crystal_colour red
_exptl_crystal_density_diffrn 1.962
_exptl_crystal_density_method 'not measured'
_exptl_crystal_description prism
_exptl_crystal_F_000 796
_exptl_crystal_size_max 0.18
_exptl_crystal_size_mid 0.16
_exptl_crystal_size_min 0.12
_refine_diff_density_max 0.997
_refine_diff_density_min -0.642
_refine_diff_density_rms 0.089
_refine_ls_extinction_method none
_refine_ls_goodness_of_fit_ref 1.069
_refine_ls_hydrogen_treatment constr
_refine_ls_matrix_type full
_refine_ls_number_parameters 364
_refine_ls_number_reflns 4824
_refine_ls_number_restraints 0
_refine_ls_restrained_S_all 1.069
_refine_ls_R_factor_all 0.0259
_refine_ls_R_factor_gt 0.0231
_refine_ls_shift/su_max 0.001
_refine_ls_shift/su_mean 0.000
_refine_ls_structure_factor_coef Fsqd
_refine_ls_weighting_details 'calc w=1/[\s^2^(Fo^2^)+(0.0320P)^2^+0.4091P] where P=(Fo^2^+2Fc^2^)/3'
_refine_ls_weighting_scheme calc
_refine_ls_wR_factor_gt 0.0580
_refine_ls_wR_factor_ref 0.0592
_reflns_number_gt 4394
_reflns_number_total 4824
_reflns_threshold_expression >2sigma(I)
_cod_data_source_file om200072g_si_001.cif
_cod_data_source_block r91010d
_cod_depositor_comments
;
The following automatic conversions were performed:

'_symmetry_cell_setting' value 'Triclinic' changed to 'triclinic'
according to /home/saulius/struct/CIF-dictionaries/cif_core.dic
dictionary named 'cif_core.dic' version 2.4.1 from
2010-06-29.

'_exptl_absorpt_correction_type' value 'MULTI-SCAN'
changed to 'multi-scan' according to
/home/saulius/struct/CIF-dictionaries/cif_core.dic dictionary named
'cif_core.dic' version 2.4.1 from
2010-06-29.

'_refine_ls_hydrogen_treatment' value 'CONSTR' changed
to 'constr' according to
/home/saulius/struct/CIF-dictionaries/cif_core.dic dictionary named
'cif_core.dic' version 2.4.1 from 2010-06-29.

Automatic conversion script
Id: cif_fix_values 1715 2011-07-08 13:25:40Z adriana 
;
_cod_original_cell_volume 1377.1(5)
_cod_original_sg_symbol_H-M P-1
_cod_database_code 4064387

loop_
_symmetry_equiv_pos_as_xyz
'x, y, z'
'-x, -y, -z'

loop_
_atom_site_label
_atom_site_type_symbol
_atom_site_fract_x
_atom_site_fract_y
_atom_site_fract_z
_atom_site_U_iso_or_equiv
_atom_site_adp_type
_atom_site_occupancy
_atom_site_symmetry_multiplicity
_atom_site_calc_flag
_atom_site_refinement_flags
Ru1 Ru 0.62778(2) 0.87159(2) 0.736856(14) 0.01297(7) Uani 1 1 d .
Ru2 Ru 0.78623(2) 0.97748(2) 0.822376(13) 0.01210(7) Uani 1 1 d .
Ru3 Ru 0.80659(2) 1.02332(2) 0.638378(13) 0.01228(7) Uani 1 1 d .
P1 P 0.85707(8) 0.73582(8) 0.78244(4) 0.01333(15) Uani 1 1 d .
O1 O 0.5861(3) 0.7245(3) 0.58775(16) 0.0441(7) Uani 1 1 d .
O2 O 0.4379(2) 0.7296(2) 0.84738(15) 0.0330(5) Uani 1 1 d .
O3 O 0.7388(3) 0.9560(3) 1.01307(13) 0.0337(6) Uani 1 1 d .
O4 O 1.0826(2) 1.0092(3) 0.83068(14) 0.0322(5) Uani 1 1 d .
O5 O 1.1502(2) 0.9116(2) 0.63109(13) 0.0246(5) Uani 1 1 d .
O6 O 0.8720(2) 0.7921(2) 0.50476(13) 0.0269(5) Uani 1 1 d .
C1 C 0.6032(3) 0.7806(3) 0.6439(2) 0.0254(7) Uani 1 1 d .
C2 C 0.5105(3) 0.7839(3) 0.80616(19) 0.0218(7) Uani 1 1 d .
C3 C 0.7588(3) 0.9616(3) 0.93972(19) 0.0211(6) Uani 1 1 d .
C4 C 0.9689(3) 1.0003(3) 0.82646(17) 0.0188(6) Uani 1 1 d .
C5 C 1.0192(3) 0.9491(3) 0.63906(17) 0.0175(6) Uani 1 1 d .
C6 C 0.8480(3) 0.8723(3) 0.56002(18) 0.0172(6) Uani 1 1 d .
C7 C 1.0393(3) 0.6400(3) 0.71041(17) 0.0162(6) Uani 1 1 d .
C8 C 1.0451(3) 0.5728(3) 0.63441(18) 0.0202(6) Uani 1 1 d .
H8 H 0.9552 0.5737 0.6209 0.024 Uiso 1 1 calc R
C9 C 1.1837(4) 0.5050(3) 0.5791(2) 0.0303(8) Uani 1 1 d .
H9 H 1.1861 0.4620 0.5283 0.036 Uiso 1 1 calc R
C10 C 1.3171(4) 0.5009(3) 0.5988(2) 0.0363(9) Uani 1 1 d .
H10 H 1.4096 0.4567 0.5608 0.044 Uiso 1 1 calc R
C11 C 1.3149(3) 0.5627(4) 0.6754(2) 0.0344(8) Uani 1 1 d .
H11 H 1.4062 0.5575 0.6894 0.041 Uiso 1 1 calc R
C12 C 1.1767(3) 0.6317(3) 0.7306(2) 0.0264(7) Uani 1 1 d .
H12 H 1.1755 0.6731 0.7818 0.032 Uiso 1 1 calc R
C13 C 0.8651(3) 0.5962(3) 0.86394(18) 0.0168(6) Uani 1 1 d .
C14 C 0.9820(3) 0.4556(3) 0.85582(18) 0.0171(6) Uani 1 1 d .
H14 H 1.0577 0.4293 0.8068 0.021 Uiso 1 1 calc R
C15 C 0.9870(4) 0.3549(3) 0.9196(2) 0.0247(7) Uani 1 1 d .
H15 H 1.0655 0.2615 0.9130 0.030 Uiso 1 1 calc R
C16 C 0.8760(4) 0.3919(3) 0.99332(19) 0.0249(7) Uani 1 1 d .
H16 H 0.8805 0.3247 1.0367 0.030 Uiso 1 1 calc R
C17 C 0.7593(4) 0.5294(3) 1.00152(19) 0.0244(7) Uani 1 1 d .
H17 H 0.6831 0.5547 1.0504 0.029 Uiso 1 1 calc R
C18 C 0.7538(3) 0.6310(3) 0.93750(19) 0.0215(6) Uani 1 1 d .
H18 H 0.6742 0.7238 0.9442 0.026 Uiso 1 1 calc R
C19 C 0.3279(3) 1.1114(4) 0.6650(2) 0.0301(8) Uani 1 1 d .
H19A H 0.2758 1.0534 0.6947 0.045 Uiso 1 1 calc R
H19B H 0.3732 1.0727 0.6078 0.045 Uiso 1 1 calc R
H19C H 0.2555 1.2110 0.6630 0.045 Uiso 1 1 calc R
C20 C 0.4523(3) 1.1069(3) 0.71110(19) 0.0179(6) Uani 1 1 d .
C21 C 0.4407(3) 1.0929(3) 0.79888(19) 0.0185(6) Uani 1 1 d .
H21 H 0.3754 1.0506 0.8278 0.022 Uiso 1 1 calc R
C22 C 0.5251(3) 1.1407(3) 0.84757(18) 0.0173(6) Uani 1 1 d .
H22 H 0.5151 1.1227 0.9058 0.021 Uiso 1 1 calc R
C23 C 0.6223(3) 1.2136(3) 0.81239(17) 0.0154(6) Uani 1 1 d .
C24 C 0.6447(3) 1.2204(3) 0.71966(17) 0.0144(6) Uani 1 1 d .
C25 C 0.7491(3) 1.2643(3) 0.65948(18) 0.0174(6) Uani 1 1 d .
C26 C 0.7302(3) 1.2414(3) 0.57588(19) 0.0203(6) Uani 1 1 d .
H26 H 0.7845 1.2606 0.5253 0.024 Uiso 1 1 calc R
C27 C 0.6148(3) 1.1844(3) 0.58201(19) 0.0199(6) Uani 1 1 d .
H27 H 0.5804 1.1606 0.5366 0.024 Uiso 1 1 calc R
C28 C 0.5615(3) 1.1705(3) 0.67061(18) 0.0158(6) Uani 1 1 d .
C29 C 0.6386(3) 1.3252(3) 0.86614(19) 0.0237(7) Uani 1 1 d .
H29A H 0.5617 1.4207 0.8590 0.036 Uiso 1 1 calc R
H29B H 0.7390 1.3261 0.8483 0.036 Uiso 1 1 calc R
H29C H 0.6254 1.2995 0.9252 0.036 Uiso 1 1 calc R
C30 C 0.8561(4) 1.3276(4) 0.6799(2) 0.0333(8) Uani 1 1 d .
H30A H 0.9332 1.3197 0.6303 0.050 Uiso 1 1 calc R
H30B H 0.9046 1.2746 0.7257 0.050 Uiso 1 1 calc R
H30C H 0.7990 1.4289 0.6967 0.050 Uiso 1 1 calc R

loop_
_atom_site_aniso_label
_atom_site_aniso_U_11
_atom_site_aniso_U_22
_atom_site_aniso_U_33
_atom_site_aniso_U_23
_atom_site_aniso_U_13
_atom_site_aniso_U_12
Ru1 0.01171(12) 0.01249(12) 0.01547(13) 0.00014(9) -0.00144(9) -0.00605(9)
Ru2 0.01365(12) 0.01135(12) 0.01070(12) -0.00059(9) -0.00134(9) -0.00466(9)
Ru3 0.01206(12) 0.01277(12) 0.01170(12) 0.00107(9) -0.00127(9) -0.00514(9)
P1 0.0129(3) 0.0113(3) 0.0141(4) -0.0001(3) -0.0009(3) -0.0038(3)
O1 0.0427(15) 0.0612(18) 0.0380(14) -0.0246(13) 0.0034(12) -0.0324(14)
O2 0.0280(12) 0.0265(12) 0.0470(15) 0.0100(11) -0.0012(11) -0.0169(11)
O3 0.0439(14) 0.0380(14) 0.0132(12) 0.0014(10) -0.0019(10) -0.0119(12)
O4 0.0246(12) 0.0437(14) 0.0363(14) -0.0030(11) -0.0089(10) -0.0199(11)
O5 0.0161(11) 0.0277(12) 0.0317(12) 0.0012(10) -0.0056(9) -0.0100(9)
O6 0.0312(12) 0.0268(12) 0.0217(12) -0.0056(10) -0.0047(10) -0.0099(10)
C1 0.0177(15) 0.0292(17) 0.0309(18) -0.0064(14) 0.0040(13) -0.0138(14)
C2 0.0196(15) 0.0161(15) 0.0294(17) -0.0007(13) -0.0048(14) -0.0066(13)
C3 0.0227(15) 0.0172(15) 0.0202(17) 0.0021(12) -0.0034(13) -0.0052(13)
C4 0.0224(15) 0.0190(15) 0.0137(15) -0.0007(12) -0.0021(12) -0.0073(13)
C5 0.0245(16) 0.0160(15) 0.0149(15) -0.0004(11) -0.0044(12) -0.0107(13)
C6 0.0125(13) 0.0196(15) 0.0183(15) 0.0060(13) -0.0023(12) -0.0059(12)
C7 0.0173(14) 0.0099(13) 0.0177(15) 0.0047(11) -0.0003(12) -0.0034(11)
C8 0.0259(16) 0.0113(14) 0.0207(15) 0.0036(12) -0.0001(13) -0.0070(12)
C9 0.0403(19) 0.0123(15) 0.0222(17) 0.0001(13) 0.0068(15) 0.0005(14)
C10 0.0286(18) 0.0143(16) 0.042(2) 0.0084(15) 0.0183(16) 0.0046(14)
C11 0.0132(15) 0.0238(18) 0.058(2) 0.0103(17) -0.0004(15) -0.0024(13)
C12 0.0208(15) 0.0190(16) 0.0354(19) 0.0035(14) -0.0040(14) -0.0047(13)
C13 0.0176(14) 0.0164(14) 0.0182(14) 0.0000(12) -0.0056(12) -0.0075(12)
C14 0.0184(14) 0.0160(14) 0.0174(15) 0.0003(11) -0.0058(12) -0.0062(12)
C15 0.0282(16) 0.0166(15) 0.0302(18) 0.0028(13) -0.0119(14) -0.0072(13)
C16 0.0357(18) 0.0220(16) 0.0235(16) 0.0083(13) -0.0127(15) -0.0159(14)
C17 0.0296(16) 0.0282(18) 0.0177(15) 0.0032(13) -0.0019(13) -0.0152(14)
C18 0.0212(15) 0.0162(15) 0.0247(16) 0.0021(12) -0.0029(13) -0.0058(13)
C19 0.0187(15) 0.0268(18) 0.048(2) 0.0091(16) -0.0149(15) -0.0100(14)
C20 0.0121(13) 0.0151(14) 0.0248(16) 0.0020(12) -0.0027(12) -0.0040(12)
C21 0.0124(13) 0.0114(14) 0.0284(17) -0.0008(12) 0.0036(12) -0.0043(11)
C22 0.0158(14) 0.0138(14) 0.0166(14) 0.0013(11) 0.0002(12) -0.0017(12)
C23 0.0158(13) 0.0130(14) 0.0143(14) -0.0021(11) -0.0015(11) -0.0027(11)
C24 0.0112(13) 0.0092(13) 0.0200(15) 0.0020(11) -0.0022(11) -0.0018(11)
C25 0.0162(13) 0.0106(14) 0.0228(15) 0.0016(11) -0.0013(12) -0.0038(12)
C26 0.0193(14) 0.0147(15) 0.0201(15) 0.0067(12) 0.0000(12) -0.0023(12)
C27 0.0202(15) 0.0173(15) 0.0196(15) 0.0051(12) -0.0083(13) -0.0033(12)
C28 0.0133(13) 0.0123(14) 0.0195(15) 0.0032(11) -0.0035(12) -0.0027(11)
C29 0.0267(16) 0.0174(15) 0.0262(17) -0.0060(13) -0.0030(14) -0.0080(13)
C30 0.0341(18) 0.0267(18) 0.041(2) -0.0031(15) 0.0029(16) -0.0185(16)

loop_
_atom_type_symbol
_atom_type_description
_atom_type_scat_dispersion_real
_atom_type_scat_dispersion_imag
_atom_type_scat_source
C C 0.0033 0.0016 'International Tables Vol C Tables 4.2.6.8 and 6.1.1.4'
H H 0.0000 0.0000 'International Tables Vol C Tables 4.2.6.8 and 6.1.1.4'
O O 0.0106 0.0060 'International Tables Vol C Tables 4.2.6.8 and 6.1.1.4'
P P 0.1023 0.0942 'International Tables Vol C Tables 4.2.6.8 and 6.1.1.4'
Ru Ru -1.2594 0.8363 'International Tables Vol C Tables 4.2.6.8 and 6.1.1.4'

loop_
_geom_angle_atom_site_label_1
_geom_angle_atom_site_label_2
_geom_angle_atom_site_label_3
_geom_angle
C2 Ru1 C1 86.75(13)
C2 Ru1 P1 96.52(9)
C1 Ru1 P1 112.13(10)
C2 Ru1 C21 85.51(12)
C1 Ru1 C21 122.37(12)
P1 Ru1 C21 125.48(8)
C2 Ru1 C20 105.35(11)
C1 Ru1 C20 95.09(12)
P1 Ru1 C20 145.98(7)
C21 Ru1 C20 34.46(10)
C2 Ru1 Ru2 114.55(9)
C1 Ru1 Ru2 154.04(9)
P1 Ru1 Ru2 53.49(3)
C21 Ru1 Ru2 76.15(7)
C20 Ru1 Ru2 93.30(7)
C2 Ru1 Ru3 175.94(9)
C1 Ru1 Ru3 97.10(10)
P1 Ru1 Ru3 83.25(3)
C21 Ru1 Ru3 91.31(7)
C20 Ru1 Ru3 73.11(7)
Ru2 Ru1 Ru3 62.103(18)
C3 Ru2 C4 87.79(13)
C3 Ru2 C23 99.81(12)
C4 Ru2 C23 101.09(12)
C3 Ru2 P1 100.09(10)
C4 Ru2 P1 106.59(9)
C23 Ru2 P1 146.29(7)
C3 Ru2 C22 84.82(12)
C4 Ru2 C22 132.91(11)
C23 Ru2 C22 35.75(10)
P1 Ru2 C22 120.49(8)
C3 Ru2 Ru1 117.56(10)
C4 Ru2 Ru1 148.55(9)
C23 Ru2 Ru1 92.95(7)
P1 Ru2 Ru1 53.62(3)
C22 Ru2 Ru1 71.51(7)
C3 Ru2 Ru3 175.44(9)
C4 Ru2 Ru3 94.40(9)
C23 Ru2 Ru3 75.85(8)
P1 Ru2 Ru3 83.13(4)
C22 Ru2 Ru3 90.77(8)
Ru1 Ru2 Ru3 61.79(2)
C6 Ru3 C5 87.98(12)
C6 Ru3 C28 113.86(11)
C5 Ru3 C28 158.15(11)
C6 Ru3 C27 94.39(12)
C5 Ru3 C27 145.67(11)
C28 Ru3 C27 37.73(10)
C6 Ru3 C26 110.75(11)
C5 Ru3 C26 110.49(12)
C28 Ru3 C26 62.43(11)
C27 Ru3 C26 37.31(11)
C6 Ru3 C24 151.97(11)
C5 Ru3 C24 120.04(11)
C28 Ru3 C24 38.12(10)
C27 Ru3 C24 63.15(11)
C26 Ru3 C24 62.17(10)
C6 Ru3 C25 147.11(11)
C5 Ru3 C25 98.82(11)
C28 Ru3 C25 62.66(10)
C27 Ru3 C25 62.40(11)
C26 Ru3 C25 36.84(10)
C24 Ru3 C25 37.19(10)
C6 Ru3 Ru1 80.32(9)
C5 Ru3 Ru1 118.12(9)
C28 Ru3 Ru1 69.01(8)
C27 Ru3 Ru1 95.98(8)
C26 Ru3 Ru1 130.56(8)
C24 Ru3 Ru1 85.38(7)
C25 Ru3 Ru1 122.55(8)
C6 Ru3 Ru2 122.60(9)
C5 Ru3 Ru2 82.94(9)
C28 Ru3 Ru2 85.52(8)
C27 Ru3 Ru2 122.85(8)
C26 Ru3 Ru2 125.53(8)
C24 Ru3 Ru2 65.59(7)
C25 Ru3 Ru2 90.24(8)
Ru1 Ru3 Ru2 56.10(2)
C7 P1 C13 100.35(13)
C7 P1 Ru2 119.77(10)
C13 P1 Ru2 120.36(10)
C7 P1 Ru1 123.87(9)
C13 P1 Ru1 119.99(9)
Ru2 P1 Ru1 72.89(4)
O1 C1 Ru1 178.8(3)
O2 C2 Ru1 178.8(3)
O3 C3 Ru2 178.0(3)
O4 C4 Ru2 177.3(3)
O5 C5 Ru3 172.4(3)
O6 C6 Ru3 171.9(2)
C12 C7 C8 118.5(3)
C12 C7 P1 120.3(2)
C8 C7 P1 121.3(2)
C9 C8 C7 120.5(3)
C9 C8 H8 119.8
C7 C8 H8 119.8
C10 C9 C8 120.4(3)
C10 C9 H9 119.8
C8 C9 H9 119.8
C9 C10 C11 120.2(3)
C9 C10 H10 119.9
C11 C10 H10 119.9
C12 C11 C10 119.8(3)
C12 C11 H11 120.1
C10 C11 H11 120.1
C11 C12 C7 120.7(3)
C11 C12 H12 119.7
C7 C12 H12 119.7
C18 C13 C14 117.9(3)
C18 C13 P1 119.5(2)
C14 C13 P1 122.5(2)
C15 C14 C13 120.9(3)
C15 C14 H14 119.5
C13 C14 H14 119.5
C14 C15 C16 120.5(3)
C14 C15 H15 119.7
C16 C15 H15 119.7
C17 C16 C15 119.1(3)
C17 C16 H16 120.5
C15 C16 H16 120.5
C16 C17 C18 120.6(3)
C16 C17 H17 119.7
C18 C17 H17 119.7
C13 C18 C17 120.9(3)
C13 C18 H18 119.5
C17 C18 H18 119.5
C20 C19 H19A 109.5
C20 C19 H19B 109.5
H19A C19 H19B 109.5
C20 C19 H19C 109.5
H19A C19 H19C 109.5
H19B C19 H19C 109.5
C21 C20 C28 114.6(3)
C21 C20 C19 122.8(3)
C28 C20 C19 119.0(3)
C21 C20 Ru1 72.42(16)
C28 C20 Ru1 99.19(17)
C19 C20 Ru1 115.4(2)
C20 C21 C22 123.1(3)
C20 C21 Ru1 73.12(16)
C22 C21 Ru1 102.44(18)
C20 C21 H21 118.4
C22 C21 H21 118.4
Ru1 C21 H21 94.5
C23 C22 C21 124.3(3)
C23 C22 Ru2 68.55(15)
C21 C22 Ru2 109.71(19)
C23 C22 H22 117.8
C21 C22 H22 117.8
Ru2 C22 H22 91.7
C22 C23 C24 113.4(2)
C22 C23 C29 119.9(3)
C24 C23 C29 121.6(2)
C22 C23 Ru2 75.70(16)
C24 C23 Ru2 98.02(17)
C29 C23 Ru2 116.08(19)
C25 C24 C28 107.1(2)
C25 C24 C23 130.9(3)
C28 C24 C23 121.9(2)
C25 C24 Ru3 72.26(15)
C28 C24 Ru3 69.48(15)
C23 C24 Ru3 120.53(18)
C26 C25 C24 108.0(2)
C26 C25 C30 125.3(3)
C24 C25 C30 126.7(3)
C26 C25 Ru3 70.61(16)
C24 C25 Ru3 70.55(15)
C30 C25 Ru3 125.9(2)
C25 C26 C27 109.2(3)
C25 C26 Ru3 72.55(16)
C27 C26 Ru3 70.45(16)
C25 C26 H26 125.4
C27 C26 H26 125.4
Ru3 C26 H26 123.2
C26 C27 C28 107.6(3)
C26 C27 Ru3 72.24(16)
C28 C27 Ru3 70.66(15)
C26 C27 H27 126.2
C28 C27 H27 126.2
Ru3 C27 H27 122.6
C27 C28 C24 108.2(2)
C27 C28 C20 129.4(3)
C24 C28 C20 122.2(3)
C27 C28 Ru3 71.61(16)
C24 C28 Ru3 72.39(15)
C20 C28 Ru3 118.01(18)
C23 C29 H29A 109.5
C23 C29 H29B 109.5
H29A C29 H29B 109.5
C23 C29 H29C 109.5
H29A C29 H29C 109.5
H29B C29 H29C 109.5
C25 C30 H30A 109.5
C25 C30 H30B 109.5
H30A C30 H30B 109.5
C25 C30 H30C 109.5
H30A C30 H30C 109.5
H30B C30 H30C 109.5

loop_
_geom_bond_atom_site_label_1
_geom_bond_atom_site_label_2
_geom_bond_distance
Ru1 C2 1.863(3)
Ru1 C1 1.878(3)
Ru1 P1 2.3152(11)
Ru1 C21 2.337(3)
Ru1 C20 2.346(3)
Ru1 Ru2 2.7483(7)
Ru1 Ru3 2.9180(9)
Ru2 C3 1.847(3)
Ru2 C4 1.879(3)
Ru2 C23 2.264(3)
Ru2 P1 2.3113(10)
Ru2 C22 2.357(3)
Ru2 Ru3 2.9263(7)
Ru3 C6 1.875(3)
Ru3 C5 1.883(3)
Ru3 C28 2.202(3)
Ru3 C27 2.214(3)
Ru3 C26 2.238(3)
Ru3 C24 2.241(3)
Ru3 C25 2.263(3)
P1 C7 1.824(3)
P1 C13 1.838(3)
O1 C1 1.152(4)
O2 C2 1.142(4)
O3 C3 1.151(3)
O4 C4 1.150(3)
O5 C5 1.149(3)
O6 C6 1.148(3)
C7 C12 1.393(4)
C7 C8 1.398(4)
C8 C9 1.384(4)
C8 H8 0.9300
C9 C10 1.366(5)
C9 H9 0.9300
C10 C11 1.390(5)
C10 H10 0.9300
C11 C12 1.383(4)
C11 H11 0.9300
C12 H12 0.9300
C13 C18 1.384(4)
C13 C14 1.396(4)
C14 C15 1.382(4)
C14 H14 0.9300
C15 C16 1.384(4)
C15 H15 0.9300
C16 C17 1.373(4)
C16 H16 0.9300
C17 C18 1.390(4)
C17 H17 0.9300
C18 H18 0.9300
C19 C20 1.508(4)
C19 H19A 0.9600
C19 H19B 0.9600
C19 H19C 0.9600
C20 C21 1.387(4)
C20 C28 1.468(4)
C21 C22 1.444(4)
C21 H21 0.9300
C22 C23 1.421(4)
C22 H22 0.9300
C23 C24 1.455(4)
C23 C29 1.513(4)
C24 C25 1.436(4)
C24 C28 1.451(4)
C25 C26 1.422(4)
C25 C30 1.497(4)
C26 C27 1.424(4)
C26 H26 0.9300
C27 C28 1.428(4)
C27 H27 0.9300
C29 H29A 0.9600
C29 H29B 0.9600
C29 H29C 0.9600
C30 H30A 0.9600
C30 H30B 0.9600
C30 H30C 0.9600

loop_
_geom_torsion_atom_site_label_1
_geom_torsion_atom_site_label_2
_geom_torsion_atom_site_label_3
_geom_torsion_atom_site_label_4
_geom_torsion
C2 Ru1 Ru2 C3 -2.55(14)
C1 Ru1 Ru2 C3 -145.3(2)
P1 Ru1 Ru2 C3 -82.01(11)
C21 Ru1 Ru2 C3 75.85(13)
C20 Ru1 Ru2 C3 105.98(13)
Ru3 Ru1 Ru2 C3 174.89(10)
C2 Ru1 Ru2 C4 137.81(19)
C1 Ru1 Ru2 C4 -4.9(3)
P1 Ru1 Ru2 C4 58.34(17)
C21 Ru1 Ru2 C4 -143.79(18)
C20 Ru1 Ru2 C4 -113.66(18)
Ru3 Ru1 Ru2 C4 -44.75(17)
C2 Ru1 Ru2 C23 -105.22(12)
C1 Ru1 Ru2 C23 112.0(2)
P1 Ru1 Ru2 C23 175.31(7)
C21 Ru1 Ru2 C23 -26.83(10)
C20 Ru1 Ru2 C23 3.30(10)
Ru3 Ru1 Ru2 C23 72.22(8)
C2 Ru1 Ru2 P1 79.47(10)
C1 Ru1 Ru2 P1 -63.3(2)
C21 Ru1 Ru2 P1 157.86(8)
C20 Ru1 Ru2 P1 -172.00(7)
Ru3 Ru1 Ru2 P1 -103.09(4)
C2 Ru1 Ru2 C22 -76.17(12)
C1 Ru1 Ru2 C22 141.1(2)
P1 Ru1 Ru2 C22 -155.64(8)
C21 Ru1 Ru2 C22 2.22(10)
C20 Ru1 Ru2 C22 32.36(10)
Ru3 Ru1 Ru2 C22 101.27(8)
C2 Ru1 Ru2 Ru3 -177.44(10)
C1 Ru1 Ru2 Ru3 39.8(2)
P1 Ru1 Ru2 Ru3 103.09(4)
C21 Ru1 Ru2 Ru3 -99.05(8)
C20 Ru1 Ru2 Ru3 -68.91(8)
C2 Ru1 Ru3 C6 175.6(12)
C1 Ru1 Ru3 C6 -22.96(13)
P1 Ru1 Ru3 C6 88.60(9)
C21 Ru1 Ru3 C6 -145.82(11)
C20 Ru1 Ru3 C6 -116.15(11)
Ru2 Ru1 Ru3 C6 140.63(8)
C2 Ru1 Ru3 C5 93.2(12)
C1 Ru1 Ru3 C5 -105.40(14)
P1 Ru1 Ru3 C5 6.16(10)
C21 Ru1 Ru3 C5 131.75(12)
C20 Ru1 Ru3 C5 161.42(12)
Ru2 Ru1 Ru3 C5 58.19(10)
C2 Ru1 Ru3 C28 -64.0(12)
C1 Ru1 Ru3 C28 97.37(13)
P1 Ru1 Ru3 C28 -151.07(8)
C21 Ru1 Ru3 C28 -25.49(11)
C20 Ru1 Ru3 C28 4.18(11)
Ru2 Ru1 Ru3 C28 -99.04(9)
C2 Ru1 Ru3 C27 -90.9(12)
C1 Ru1 Ru3 C27 70.49(13)
P1 Ru1 Ru3 C27 -177.95(8)
C21 Ru1 Ru3 C27 -52.36(11)
C20 Ru1 Ru3 C27 -22.70(11)
Ru2 Ru1 Ru3 C27 -125.92(8)
C2 Ru1 Ru3 C26 -75.3(12)
C1 Ru1 Ru3 C26 86.13(15)
P1 Ru1 Ru3 C26 -162.31(10)
C21 Ru1 Ru3 C26 -36.72(13)
C20 Ru1 Ru3 C26 -7.05(12)
Ru2 Ru1 Ru3 C26 -110.28(11)
C2 Ru1 Ru3 C24 -28.6(12)
C1 Ru1 Ru3 C24 132.85(12)
P1 Ru1 Ru3 C24 -115.59(7)
C21 Ru1 Ru3 C24 9.99(10)
C20 Ru1 Ru3 C24 39.66(10)
Ru2 Ru1 Ru3 C24 -63.56(7)
C2 Ru1 Ru3 C25 -30.0(12)
C1 Ru1 Ru3 C25 131.42(13)
P1 Ru1 Ru3 C25 -117.02(9)
C21 Ru1 Ru3 C25 8.57(11)
C20 Ru1 Ru3 C25 38.24(12)
Ru2 Ru1 Ru3 C25 -64.99(9)
C2 Ru1 Ru3 Ru2 35.0(12)
C1 Ru1 Ru3 Ru2 -163.59(10)
P1 Ru1 Ru3 Ru2 -52.03(3)
C21 Ru1 Ru3 Ru2 73.55(8)
C20 Ru1 Ru3 Ru2 103.22(8)
C3 Ru2 Ru3 C6 -131.0(12)
C4 Ru2 Ru3 C6 110.46(13)
C23 Ru2 Ru3 C6 -149.20(12)
P1 Ru2 Ru3 C6 4.25(10)
C22 Ru2 Ru3 C6 -116.39(12)
Ru1 Ru2 Ru3 C6 -47.92(10)
C3 Ru2 Ru3 C5 146.0(12)
C4 Ru2 Ru3 C5 27.43(12)
C23 Ru2 Ru3 C5 127.78(11)
P1 Ru2 Ru3 C5 -78.78(9)
C22 Ru2 Ru3 C5 160.59(11)
Ru1 Ru2 Ru3 C5 -130.95(9)
C3 Ru2 Ru3 C28 -15.4(12)
C4 Ru2 Ru3 C28 -133.97(11)
C23 Ru2 Ru3 C28 -33.63(11)
P1 Ru2 Ru3 C28 119.81(8)
C22 Ru2 Ru3 C28 -0.82(10)
Ru1 Ru2 Ru3 C28 67.64(8)
C3 Ru2 Ru3 C27 -9.6(12)
C4 Ru2 Ru3 C27 -128.14(13)
C23 Ru2 Ru3 C27 -27.79(12)
P1 Ru2 Ru3 C27 125.65(10)
C22 Ru2 Ru3 C27 5.02(12)
Ru1 Ru2 Ru3 C27 73.48(10)
C3 Ru2 Ru3 C26 35.8(12)
C4 Ru2 Ru3 C26 -82.75(13)
C23 Ru2 Ru3 C26 17.59(12)
P1 Ru2 Ru3 C26 171.04(9)
C22 Ru2 Ru3 C26 50.40(12)
Ru1 Ru2 Ru3 C26 118.87(9)
C3 Ru2 Ru3 C24 18.4(12)
C4 Ru2 Ru3 C24 -100.18(12)
C23 Ru2 Ru3 C24 0.17(10)
P1 Ru2 Ru3 C24 153.61(8)
C22 Ru2 Ru3 C24 32.98(10)
Ru1 Ru2 Ru3 C24 101.44(8)
C3 Ru2 Ru3 C25 47.1(12)
C4 Ru2 Ru3 C25 -71.43(12)
C23 Ru2 Ru3 C25 28.92(10)
P1 Ru2 Ru3 C25 -177.64(7)
C22 Ru2 Ru3 C25 61.73(10)
Ru1 Ru2 Ru3 C25 130.19(7)
C3 Ru2 Ru3 Ru1 -83.1(12)
C4 Ru2 Ru3 Ru1 158.38(9)
C23 Ru2 Ru3 Ru1 -101.27(8)
P1 Ru2 Ru3 Ru1 52.17(3)
C22 Ru2 Ru3 Ru1 -68.46(7)
C3 Ru2 P1 C7 -123.38(14)
C4 Ru2 P1 C7 -32.68(14)
C23 Ru2 P1 C7 111.25(16)
C22 Ru2 P1 C7 146.71(13)
Ru1 Ru2 P1 C7 119.71(11)
Ru3 Ru2 P1 C7 59.88(11)
C3 Ru2 P1 C13 1.71(14)
C4 Ru2 P1 C13 92.41(14)
C23 Ru2 P1 C13 -123.66(17)
C22 Ru2 P1 C13 -88.20(14)
Ru1 Ru2 P1 C13 -115.20(11)
Ru3 Ru2 P1 C13 -175.03(10)
C3 Ru2 P1 Ru1 116.91(10)
C4 Ru2 P1 Ru1 -152.39(9)
C23 Ru2 P1 Ru1 -8.46(13)
C22 Ru2 P1 Ru1 27.00(8)
Ru3 Ru2 P1 Ru1 -59.83(3)
C2 Ru1 P1 C7 129.40(14)
C1 Ru1 P1 C7 40.27(15)
C21 Ru1 P1 C7 -141.48(14)
C20 Ru1 P1 C7 -100.40(17)
Ru2 Ru1 P1 C7 -114.77(11)
Ru3 Ru1 P1 C7 -54.68(11)
C2 Ru1 P1 C13 -0.17(14)
C1 Ru1 P1 C13 -89.30(15)
C21 Ru1 P1 C13 88.95(14)
C20 Ru1 P1 C13 130.02(17)
Ru2 Ru1 P1 C13 115.65(11)
Ru3 Ru1 P1 C13 175.75(11)
C2 Ru1 P1 Ru2 -115.82(10)
C1 Ru1 P1 Ru2 155.04(10)
C21 Ru1 P1 Ru2 -26.70(9)
C20 Ru1 P1 Ru2 14.37(13)
Ru3 Ru1 P1 Ru2 60.09(3)
C2 Ru1 C1 O1 17(16)
P1 Ru1 C1 O1 113(16)
C21 Ru1 C1 O1 -66(16)
C20 Ru1 C1 O1 -88(16)
Ru2 Ru1 C1 O1 163(16)
Ru3 Ru1 C1 O1 -162(16)
C1 Ru1 C2 O2 -13(13)
P1 Ru1 C2 O2 -125(13)
C21 Ru1 C2 O2 110(13)
C20 Ru1 C2 O2 82(13)
Ru2 Ru1 C2 O2 -177(100)
Ru3 Ru1 C2 O2 149(12)
C4 Ru2 C3 O3 99(8)
C23 Ru2 C3 O3 -2(8)
P1 Ru2 C3 O3 -155(8)
C22 Ru2 C3 O3 -34(8)
Ru1 Ru2 C3 O3 -100(8)
Ru3 Ru2 C3 O3 -20(9)
C3 Ru2 C4 O4 54(6)
C23 Ru2 C4 O4 154(6)
P1 Ru2 C4 O4 -46(6)
C22 Ru2 C4 O4 135(6)
Ru1 Ru2 C4 O4 -91(6)
Ru3 Ru2 C4 O4 -130(6)
C6 Ru3 C5 O5 79.0(19)
C28 Ru3 C5 O5 -99.1(19)
C27 Ru3 C5 O5 -16(2)
C26 Ru3 C5 O5 -32.4(19)
C24 Ru3 C5 O5 -101.3(19)
C25 Ru3 C5 O5 -68.6(19)
Ru1 Ru3 C5 O5 156.9(19)
Ru2 Ru3 C5 O5 -157.8(19)
C5 Ru3 C6 O6 -100.1(17)
C28 Ru3 C6 O6 79.1(17)
C27 Ru3 C6 O6 45.6(17)
C26 Ru3 C6 O6 11.1(17)
C24 Ru3 C6 O6 80.5(17)
C25 Ru3 C6 O6 3.1(18)
Ru1 Ru3 C6 O6 140.9(17)
Ru2 Ru3 C6 O6 180(100)
C13 P1 C7 C12 -78.6(2)
Ru2 P1 C7 C12 55.5(3)
Ru1 P1 C7 C12 144.2(2)
C13 P1 C7 C8 101.0(2)
Ru2 P1 C7 C8 -124.8(2)
Ru1 P1 C7 C8 -36.2(3)
C12 C7 C8 C9 -2.6(4)
P1 C7 C8 C9 177.8(2)
C7 C8 C9 C10 1.0(4)
C8 C9 C10 C11 1.1(5)
C9 C10 C11 C12 -1.7(5)
C10 C11 C12 C7 0.1(5)
C8 C7 C12 C11 2.0(4)
P1 C7 C12 C11 -178.3(2)
C7 P1 C13 C18 172.7(2)
Ru2 P1 C13 C18 38.9(3)
Ru1 P1 C13 C18 -47.9(3)
C7 P1 C13 C14 -5.7(3)
Ru2 P1 C13 C14 -139.5(2)
Ru1 P1 C13 C14 133.7(2)
C18 C13 C14 C15 -0.5(4)
P1 C13 C14 C15 178.0(2)
C13 C14 C15 C16 -0.3(4)
C14 C15 C16 C17 1.2(4)
C15 C16 C17 C18 -1.2(5)
C14 C13 C18 C17 0.5(4)
P1 C13 C18 C17 -178.0(2)
C16 C17 C18 C13 0.3(5)
C2 Ru1 C20 C21 57.09(19)
C1 Ru1 C20 C21 145.11(18)
P1 Ru1 C20 C21 -71.0(2)
Ru2 Ru1 C20 C21 -59.48(16)
Ru3 Ru1 C20 C21 -119.00(17)
C2 Ru1 C20 C28 170.15(19)
C1 Ru1 C20 C28 -101.8(2)
P1 Ru1 C20 C28 42.1(3)
C21 Ru1 C20 C28 113.1(3)
Ru2 Ru1 C20 C28 53.58(18)
Ru3 Ru1 C20 C28 -5.94(16)
C2 Ru1 C20 C19 -61.5(2)
C1 Ru1 C20 C19 26.5(2)
P1 Ru1 C20 C19 170.42(16)
C21 Ru1 C20 C19 -118.6(3)
Ru2 Ru1 C20 C19 -178.1(2)
Ru3 Ru1 C20 C19 122.4(2)
C28 C20 C21 C22 1.8(4)
C19 C20 C21 C22 -156.6(3)
Ru1 C20 C21 C22 94.1(3)
C28 C20 C21 Ru1 -92.2(2)
C19 C20 C21 Ru1 109.4(3)
C2 Ru1 C21 C20 -125.70(18)
C1 Ru1 C21 C20 -42.4(2)
P1 Ru1 C21 C20 139.48(14)
Ru2 Ru1 C21 C20 117.65(16)
Ru3 Ru1 C21 C20 56.84(16)
C2 Ru1 C21 C22 113.1(2)
C1 Ru1 C21 C22 -163.60(18)
P1 Ru1 C21 C22 18.3(2)
C20 Ru1 C21 C22 -121.2(3)
Ru2 Ru1 C21 C22 -3.52(16)
Ru3 Ru1 C21 C22 -64.34(18)
C20 C21 C22 C23 3.4(4)
Ru1 C21 C22 C23 81.2(3)
C20 C21 C22 Ru2 -73.6(3)
Ru1 C21 C22 Ru2 4.24(19)
C3 Ru2 C22 C23 114.77(18)
C4 Ru2 C22 C23 32.6(2)
P1 Ru2 C22 C23 -146.56(14)
Ru1 Ru2 C22 C23 -123.89(17)
Ru3 Ru2 C22 C23 -64.08(16)
C3 Ru2 C22 C21 -125.1(2)
C4 Ru2 C22 C21 152.83(19)
C23 Ru2 C22 C21 120.2(3)
P1 Ru2 C22 C21 -26.4(2)
Ru1 Ru2 C22 C21 -3.71(17)
Ru3 Ru2 C22 C21 56.10(19)
C21 C22 C23 C24 -7.1(4)
Ru2 C22 C23 C24 92.7(2)
C21 C22 C23 C29 148.1(3)
Ru2 C22 C23 C29 -112.1(2)
C21 C22 C23 Ru2 -99.8(3)
C3 Ru2 C23 C22 -66.60(19)
C4 Ru2 C23 C22 -156.26(17)
P1 Ru2 C23 C22 58.8(2)
Ru1 Ru2 C23 C22 52.03(16)
Ru3 Ru2 C23 C22 111.96(16)
C3 Ru2 C23 C24 -178.79(18)
C4 Ru2 C23 C24 91.55(18)
P1 Ru2 C23 C24 -53.4(2)
C22 Ru2 C23 C24 -112.2(2)
Ru1 Ru2 C23 C24 -60.17(16)
Ru3 Ru2 C23 C24 -0.24(15)
C3 Ru2 C23 C29 50.0(2)
C4 Ru2 C23 C29 -39.7(2)
P1 Ru2 C23 C29 175.43(15)
C22 Ru2 C23 C29 116.6(3)
Ru1 Ru2 C23 C29 168.6(2)
Ru3 Ru2 C23 C29 -131.5(2)
C22 C23 C24 C25 -169.9(3)
C29 C23 C24 C25 35.4(4)
Ru2 C23 C24 C25 -92.1(3)
C22 C23 C24 C28 6.1(4)
C29 C23 C24 C28 -148.6(3)
Ru2 C23 C24 C28 83.9(2)
C22 C23 C24 Ru3 -77.5(3)
C29 C23 C24 Ru3 127.8(2)
Ru2 C23 C24 Ru3 0.3(2)
C6 Ru3 C24 C25 -118.7(2)
C5 Ru3 C24 C25 62.02(19)
C28 Ru3 C24 C25 -116.7(2)
C27 Ru3 C24 C25 -78.92(17)
C26 Ru3 C24 C25 -36.73(16)
Ru1 Ru3 C24 C25 -178.02(15)
Ru2 Ru3 C24 C25 127.28(16)
C6 Ru3 C24 C28 -2.1(3)
C5 Ru3 C24 C28 178.67(16)
C27 Ru3 C24 C28 37.73(16)
C26 Ru3 C24 C28 79.93(17)
C25 Ru3 C24 C28 116.7(2)
Ru1 Ru3 C24 C28 -61.36(14)
Ru2 Ru3 C24 C28 -116.07(16)
C6 Ru3 C24 C23 113.7(3)
C5 Ru3 C24 C23 -65.6(2)
C28 Ru3 C24 C23 115.8(3)
C27 Ru3 C24 C23 153.5(2)
C26 Ru3 C24 C23 -164.3(3)
C25 Ru3 C24 C23 -127.6(3)
Ru1 Ru3 C24 C23 54.4(2)
Ru2 Ru3 C24 C23 -0.29(18)
C28 C24 C25 C26 -0.1(3)
C23 C24 C25 C26 176.4(3)
Ru3 C24 C25 C26 61.01(19)
C28 C24 C25 C30 178.1(3)
C23 C24 C25 C30 -5.4(5)
Ru3 C24 C25 C30 -120.8(3)
C28 C24 C25 Ru3 -61.11(18)
C23 C24 C25 Ru3 115.4(3)
C6 Ru3 C25 C26 12.5(3)
C5 Ru3 C25 C26 112.57(17)
C28 Ru3 C25 C26 -79.70(17)
C27 Ru3 C25 C26 -36.96(16)
C24 Ru3 C25 C26 -118.1(2)
Ru1 Ru3 C25 C26 -115.76(15)
Ru2 Ru3 C25 C26 -164.54(15)
C6 Ru3 C25 C24 130.6(2)
C5 Ru3 C25 C24 -129.32(17)
C28 Ru3 C25 C24 38.40(16)
C27 Ru3 C25 C24 81.14(17)
C26 Ru3 C25 C24 118.1(2)
Ru1 Ru3 C25 C24 2.34(18)
Ru2 Ru3 C25 C24 -46.44(15)
C6 Ru3 C25 C30 -107.6(3)
C5 Ru3 C25 C30 -7.5(3)
C28 Ru3 C25 C30 160.2(3)
C27 Ru3 C25 C30 -157.1(3)
C26 Ru3 C25 C30 -120.1(3)
C24 Ru3 C25 C30 121.8(3)
Ru1 Ru3 C25 C30 124.1(2)
Ru2 Ru3 C25 C30 75.4(2)
C24 C25 C26 C27 0.3(3)
C30 C25 C26 C27 -177.9(3)
Ru3 C25 C26 C27 61.3(2)
C24 C25 C26 Ru3 -60.98(18)
C30 C25 C26 Ru3 120.8(3)
C6 Ru3 C26 C25 -172.76(16)
C5 Ru3 C26 C25 -76.94(18)
C28 Ru3 C26 C25 80.37(17)
C27 Ru3 C26 C25 118.5(2)
C24 Ru3 C26 C25 37.08(16)
Ru1 Ru3 C26 C25 92.21(17)
Ru2 Ru3 C26 C25 19.12(19)
C6 Ru3 C26 C27 68.77(19)
C5 Ru3 C26 C27 164.59(17)
C28 Ru3 C26 C27 -38.10(17)
C24 Ru3 C26 C27 -81.39(18)
C25 Ru3 C26 C27 -118.5(2)
Ru1 Ru3 C26 C27 -26.3(2)
Ru2 Ru3 C26 C27 -99.35(17)
C25 C26 C27 C28 -0.4(3)
Ru3 C26 C27 C28 62.21(19)
C25 C26 C27 Ru3 -62.6(2)
C6 Ru3 C27 C26 -119.05(18)
C5 Ru3 C27 C26 -26.2(3)
C28 Ru3 C27 C26 116.6(2)
C24 Ru3 C27 C26 78.51(18)
C25 Ru3 C27 C26 36.49(17)
Ru1 Ru3 C27 C26 160.25(16)
Ru2 Ru3 C27 C26 107.10(16)
C6 Ru3 C27 C28 124.31(18)
C5 Ru3 C27 C28 -142.8(2)
C26 Ru3 C27 C28 -116.6(2)
C24 Ru3 C27 C28 -38.12(16)
C25 Ru3 C27 C28 -80.15(18)
Ru1 Ru3 C27 C28 43.61(16)
Ru2 Ru3 C27 C28 -9.53(19)
C26 C27 C28 C24 0.3(3)
Ru3 C27 C28 C24 63.56(18)
C26 C27 C28 C20 -174.8(3)
Ru3 C27 C28 C20 -111.6(3)
C26 C27 C28 Ru3 -63.24(19)
C25 C24 C28 C27 -0.1(3)
C23 C24 C28 C27 -177.0(2)
Ru3 C24 C28 C27 -63.06(19)
C25 C24 C28 C20 175.4(2)
C23 C24 C28 C20 -1.5(4)
Ru3 C24 C28 C20 112.5(2)
C25 C24 C28 Ru3 62.92(18)
C23 C24 C28 Ru3 -113.9(2)
C21 C20 C28 C27 171.8(3)
C19 C20 C28 C27 -28.9(4)
Ru1 C20 C28 C27 97.1(3)
C21 C20 C28 C24 -2.7(4)
C19 C20 C28 C24 156.6(3)
Ru1 C20 C28 C24 -77.5(3)
C21 C20 C28 Ru3 83.3(3)
C19 C20 C28 Ru3 -117.4(2)
Ru1 C20 C28 Ru3 8.5(2)
C6 Ru3 C28 C27 -64.22(19)
C5 Ru3 C28 C27 113.8(3)
C26 Ru3 C28 C27 37.67(17)
C24 Ru3 C28 C27 116.8(2)
C25 Ru3 C28 C27 79.39(18)
Ru1 Ru3 C28 C27 -132.71(17)
Ru2 Ru3 C28 C27 171.98(16)
C6 Ru3 C28 C24 178.93(15)
C5 Ru3 C28 C24 -3.1(4)
C27 Ru3 C28 C24 -116.8(2)
C26 Ru3 C28 C24 -79.17(17)
C25 Ru3 C28 C24 -37.46(15)
Ru1 Ru3 C28 C24 110.44(15)
Ru2 Ru3 C28 C24 55.13(14)
C6 Ru3 C28 C20 61.2(2)
C5 Ru3 C28 C20 -120.8(3)
C27 Ru3 C28 C20 125.5(3)
C26 Ru3 C28 C20 163.1(3)
C24 Ru3 C28 C20 -117.7(3)
C25 Ru3 C28 C20 -155.2(3)
Ru1 Ru3 C28 C20 -7.25(19)
Ru2 Ru3 C28 C20 -62.6(2)
